data_1575659
loop_
_publ_author_name
'Gentilini, Emilie'
'Bouschon, Ana&#xef;s'
'Davenel, Vincent'
'Fontaine-Vive, Fabien'
'Fourquez, Jean-Marie'
'Michelet, V&#xe9;ronique'

_publ_section_title
;
 Silver- and gold-catalyzed divergent cascade cycloisomerization/[3 + 2]
 <i>versus</i> [2 + 2 + 1] cycloaddition towards a stereoselective access
 to heterohexacyclic derivatives.
;
_journal_issue 38
_journal_name_full 'Chemical science'
_journal_page_first 17611
_journal_page_last 17620
_journal_paper_doi 10.1039/d5sc05338b
_journal_volume 16
_journal_year 2025
_chemical_formula_moiety 'C25 H25 N O5'
_chemical_formula_sum 'C25 H25 N O5'
_chemical_formula_weight 419.46
_space_group_crystal_system monoclinic
_space_group_IT_number 14
_space_group_name_Hall '-P 2ybc'
_space_group_name_H-M_alt 'P 1 21/c 1'
_atom_sites_solution_hydrogens geom
_atom_sites_solution_primary dual
_audit_creation_date 2023-12-18
_audit_creation_method
;
Olex2 1.5
(compiled 2023.08.24 svn.re1ec1418 for OlexSys, GUI svn.r6817)
;
_audit_update_record
;
2024-06-12 deposited with the CCDC.	2025-09-10 downloaded from the CCDC.
;
_cell_angle_alpha 90
_cell_angle_beta 105.849(4)
_cell_angle_gamma 90
_cell_formula_units_Z 4
_cell_length_a 11.5471(4)
_cell_length_b 16.4155(7)
_cell_length_c 11.7506(5)
_cell_measurement_reflns_used 7023
_cell_measurement_temperature 295
_cell_measurement_theta_max 30.4250
_cell_measurement_theta_min 4.3430
_cell_volume 2142.67(15)
_computing_cell_refinement 'CrysAlisPro 1.171.42.102a (Rigaku OD, 2023)'
_computing_data_collection 'CrysAlisPro 1.171.42.102a (Rigaku OD, 2023)'
_computing_data_reduction 'CrysAlisPro 1.171.42.102a (Rigaku OD, 2023)'
_computing_molecular_graphics 'Olex2 1.5 (Dolomanov et al., 2009)'
_computing_publication_material 'Olex2 1.5 (Dolomanov et al., 2009)'
_computing_structure_refinement 'SHELXL 2019/3 (Sheldrick, 2015)'
_computing_structure_solution 'SHELXT 2014/5 (Sheldrick, 2014)'
_diffrn_ambient_temperature 295
_diffrn_detector 'CCD plate'
_diffrn_detector_area_resol_mean 5.3045
_diffrn_detector_type AtlasS2
_diffrn_measured_fraction_theta_full 0.998
_diffrn_measured_fraction_theta_max 0.880
_diffrn_measurement_details
;
List of Runs (angles in degrees, time in seconds):

  # Type    Start    End  Width  t~exp~   \w     \q     \k     \f   Frames
#--------------------------------------------------------------------------
  1  \w    -21.00   4.00   1.00   30.00    --   14.59 -79.00  60.00   25
  2  \w    -38.00 -13.00   1.00   30.00    --  -15.53  79.00-175.00   25
  3  \w    -37.00 -12.00   1.00   30.00    --  -15.53 -79.00  60.00   25
  4  \w     -7.00  84.00   1.00   30.00    --   14.59  38.00 120.00   91
  5  \w     -9.00  88.00   1.00   30.00    --   14.59  38.00  30.00   97
  6  \w    -42.00  12.00   1.00   30.00    --  -15.53 -77.00 150.00   54
;
_diffrn_measurement_device 'four-circle diffractometer'
_diffrn_measurement_device_type 'SuperNova, Dual, Cu at home/near, AtlasS2'
_diffrn_measurement_method '\w scans'
_diffrn_orient_matrix_type 'CrysAlisPro convention (1999,Acta A55,543-557)'
_diffrn_orient_matrix_UB_11 -0.0037503000
_diffrn_orient_matrix_UB_12 -0.0198059000
_diffrn_orient_matrix_UB_13 0.0525228000
_diffrn_orient_matrix_UB_21 -0.0392090000
_diffrn_orient_matrix_UB_22 0.0309779000
_diffrn_orient_matrix_UB_23 0.0094135000
_diffrn_orient_matrix_UB_31 -0.0502457000
_diffrn_orient_matrix_UB_32 -0.0226800000
_diffrn_orient_matrix_UB_33 -0.0330672000
_diffrn_radiation_monochromator mirror
_diffrn_radiation_probe x-ray
_diffrn_radiation_type 'Mo K\a'
_diffrn_radiation_wavelength 0.71073
_diffrn_reflns_av_R_equivalents 0.0210
_diffrn_reflns_av_unetI/netI 0.0228
_diffrn_reflns_Laue_measured_fraction_full 0.998
_diffrn_reflns_Laue_measured_fraction_max 0.880
_diffrn_reflns_limit_h_max 16
_diffrn_reflns_limit_h_min -14
_diffrn_reflns_limit_k_max 21
_diffrn_reflns_limit_k_min -19
_diffrn_reflns_limit_l_max 16
_diffrn_reflns_limit_l_min -16
_diffrn_reflns_number 18807
_diffrn_reflns_point_group_measured_fraction_full 0.998
_diffrn_reflns_point_group_measured_fraction_max 0.880
_diffrn_reflns_theta_full 25.242
_diffrn_reflns_theta_max 31.157
_diffrn_reflns_theta_min 3.155
_diffrn_source 'micro-focus sealed X-ray tube'
_diffrn_source_type 'SuperNova (Mo) X-ray Source'
_exptl_absorpt_coefficient_mu 0.091
_exptl_absorpt_correction_T_max 1.00000
_exptl_absorpt_correction_T_min 0.70734
_exptl_absorpt_correction_type multi-scan
_exptl_absorpt_process_details
;
CrysAlisPro 1.171.42.102a (Rigaku Oxford Diffraction, 2023)
Empirical absorption correction using spherical harmonics,
implemented in SCALE3 ABSPACK scaling algorithm.
;
_exptl_crystal_colour colourless
_exptl_crystal_colour_primary colourless
_exptl_crystal_density_diffrn 1.300
_exptl_crystal_description prism
_exptl_crystal_F_000 888
_exptl_crystal_size_max 0.32
_exptl_crystal_size_mid 0.28
_exptl_crystal_size_min 0.26
_refine_diff_density_max 0.520
_refine_diff_density_min -0.352
_refine_diff_density_rms 0.048
_refine_ls_extinction_method none
_refine_ls_goodness_of_fit_ref 1.043
_refine_ls_hydrogen_treatment constr
_refine_ls_matrix_type full
_refine_ls_number_parameters 282
_refine_ls_number_reflns 6093
_refine_ls_number_restraints 0
_refine_ls_restrained_S_all 1.043
_refine_ls_R_factor_all 0.0812
_refine_ls_R_factor_gt 0.0618
_refine_ls_shift/su_max 0.000
_refine_ls_shift/su_mean 0.000
_refine_ls_structure_factor_coef Fsqd
_refine_ls_weighting_details 'w=1/[\s^2^(Fo^2^)+(0.0788P)^2^+1.1084P] where P=(Fo^2^+2Fc^2^)/3'
_refine_ls_weighting_scheme calc
_refine_ls_wR_factor_gt 0.1676
_refine_ls_wR_factor_ref 0.1849
_reflns_Friedel_coverage 0.000
_reflns_number_gt 4607
_reflns_number_total 6093
_reflns_threshold_expression 'I > 2\s(I)'
_cod_data_source_file d5sc05338b2.cif
_cod_data_source_block emg_d
_cod_depositor_comments 'Adding full bibliography for 1575658--1575659.cif.'
_cod_database_code 1575659
_shelx_shelxl_version_number 2019/3
_shelx_space_group_comment
;
The symmetry employed for this shelxl refinement is uniquely defined
by the following loop, which should always be used as a source of
symmetry information in preference to the above space-group names.
They are only intended as comments.
;
_shelx_estimated_absorpt_t_max 0.977
_shelx_estimated_absorpt_t_min 0.972
_olex2_refinement_description
;
1. Fixed Uiso
 At 1.2 times of:
  All C(H) groups, All C(H,H) groups
 At 1.5 times of:
  All C(H,H,H) groups
2.a Ternary CH refined with riding coordinates:
 C7(H7)
2.b Secondary CH2 refined with riding coordinates:
 C2(H2A,H2B), C3(H3A,H3B), C5(H5A,H5B), C8(H8A,H8B), C24(H24A,H24B)
2.c Aromatic/amide H refined with riding coordinates:
 C11(H11), C12(H12), C13(H13), C14(H14), C17(H17), C18(H18), C20(H20), C21(H21)
2.d Idealised Me refined as rotating group:
 C22(H22A,H22B,H22C), C25(H25A,H25B,H25C)
;
_olex2_submission_special_instructions 'No special instructions were received'
_oxdiff_exptl_absorpt_empirical_details
;
Empirical correction (ABSPACK) includes:
- Absorption correction using spherical harmonics
- Frame scaling
;
_oxdiff_exptl_absorpt_empirical_full_max 1.317
_oxdiff_exptl_absorpt_empirical_full_min 0.692

loop_
_space_group_symop_operation_xyz
'x, y, z'
'-x, y+1/2, -z+1/2'
'-x, -y, -z'
'x, -y-1/2, z-1/2'

loop_
_atom_site_label
_atom_site_type_symbol
_atom_site_fract_x
_atom_site_fract_y
_atom_site_fract_z
_atom_site_U_iso_or_equiv
_atom_site_adp_type
_atom_site_occupancy
_atom_site_site_symmetry_order
_atom_site_calc_flag
_atom_site_refinement_flags_posn
_atom_site_refinement_flags_adp
_atom_site_refinement_flags_occupancy
_atom_site_disorder_assembly
_atom_site_disorder_group
O1 O 0.74887(10) 0.48250(7) 0.51953(10) 0.0363(3) Uani 1 1 d . . . . .
O2 O 0.98366(12) 0.40303(11) 0.43506(14) 0.0580(4) Uani 1 1 d . . . . .
O3 O 0.22270(12) 0.20853(10) 0.22750(14) 0.0559(4) Uani 1 1 d . . . . .
O4 O 0.85961(17) 0.33356(17) 0.93686(16) 0.0920(7) Uani 1 1 d . . . . .
O5 O 1.01914(17) 0.3711(2) 0.88765(18) 0.1155(11) Uani 1 1 d . . . . .
N1 N 0.63853(12) 0.44924(8) 0.44647(12) 0.0341(3) Uani 1 1 d . . . . .
C1 C 0.62849(14) 0.37341(10) 0.51594(14) 0.0317(3) Uani 1 1 d . . . . .
C2 C 0.60800(15) 0.39898(11) 0.63566(15) 0.0375(4) Uani 1 1 d . . . . .
H2A H 0.550077 0.443193 0.620679 0.045 Uiso 1 1 calc R U . . .
H2B H 0.571329 0.353387 0.665269 0.045 Uiso 1 1 calc R U . . .
C3 C 0.71866(16) 0.42636(12) 0.73472(15) 0.0411(4) Uani 1 1 d . . . . .
H3A H 0.700972 0.419615 0.810258 0.049 Uiso 1 1 calc R U . . .
H3B H 0.732043 0.483935 0.724745 0.049 Uiso 1 1 calc R U . . .
C4 C 0.83664(16) 0.37936(12) 0.73843(15) 0.0391(4) Uani 1 1 d . . . . .
C5 C 0.91241(16) 0.42297(12) 0.66702(15) 0.0404(4) Uani 1 1 d . . . . .
H5A H 0.925709 0.479732 0.689800 0.048 Uiso 1 1 calc R U . . .
H5B H 0.989443 0.396307 0.676553 0.048 Uiso 1 1 calc R U . . .
C6 C 0.83282(14) 0.41442(10) 0.54220(15) 0.0347(3) Uani 1 1 d . . . . .
C7 C 0.75558(14) 0.33620(10) 0.54095(14) 0.0330(3) Uani 1 1 d . . . . .
H7 H 0.762373 0.297506 0.479582 0.040 Uiso 1 1 calc R U . . .
C8 C 0.80264(16) 0.30093(11) 0.66545(16) 0.0393(4) Uani 1 1 d . . . . .
H8A H 0.872105 0.266190 0.671987 0.047 Uiso 1 1 calc R U . . .
H8B H 0.740778 0.270553 0.688782 0.047 Uiso 1 1 calc R U . . .
C9 C 0.88042(16) 0.41366(11) 0.43449(16) 0.0389(4) Uani 1 1 d . . . . .
C10 C 0.77877(16) 0.42199(11) 0.32453(15) 0.0378(4) Uani 1 1 d . . . . .
C11 C 0.7979(2) 0.41389(12) 0.21334(17) 0.0473(4) Uani 1 1 d . . . . .
H11 H 0.875859 0.407975 0.206477 0.057 Uiso 1 1 calc R U . . .
C12 C 0.7018(2) 0.41457(15) 0.11301(18) 0.0571(5) Uani 1 1 d . . . . .
H12 H 0.715173 0.409355 0.038796 0.068 Uiso 1 1 calc R U . . .
C13 C 0.5860(2) 0.42299(15) 0.12279(18) 0.0569(5) Uani 1 1 d . . . . .
H13 H 0.521531 0.422005 0.055039 0.068 Uiso 1 1 calc R U . . .
C14 C 0.56483(18) 0.43288(13) 0.23229(17) 0.0461(4) Uani 1 1 d . . . . .
H14 H 0.486620 0.439405 0.238016 0.055 Uiso 1 1 calc R U . . .
C15 C 0.66073(16) 0.43300(10) 0.33330(15) 0.0363(4) Uani 1 1 d . . . . .
C16 C 0.52377(14) 0.32359(10) 0.44446(14) 0.0333(3) Uani 1 1 d . . . . .
C17 C 0.53588(15) 0.24791(11) 0.39714(16) 0.0401(4) Uani 1 1 d . . . . .
H17 H 0.611670 0.224056 0.412907 0.048 Uiso 1 1 calc R U . . .
C18 C 0.43675(16) 0.20683(12) 0.32640(18) 0.0441(4) Uani 1 1 d . . . . .
H18 H 0.446578 0.155608 0.296523 0.053 Uiso 1 1 calc R U . . .
C19 C 0.32387(16) 0.24185(12) 0.30042(16) 0.0416(4) Uani 1 1 d . . . . .
C20 C 0.30915(16) 0.31671(12) 0.35064(18) 0.0450(4) Uani 1 1 d . . . . .
H20 H 0.232947 0.339736 0.336452 0.054 Uiso 1 1 calc R U . . .
C21 C 0.40774(15) 0.35649(12) 0.42131(17) 0.0415(4) Uani 1 1 d . . . . .
H21 H 0.397029 0.406405 0.454469 0.050 Uiso 1 1 calc R U . . .
C22 C 0.2377(2) 0.13658(18) 0.1659(3) 0.0728(8) Uani 1 1 d . . . . .
H22A H 0.162020 0.121597 0.112108 0.109 Uiso 1 1 calc R U . . .
H22B H 0.265402 0.093263 0.221591 0.109 Uiso 1 1 calc R U . . .
H22C H 0.295671 0.146240 0.122463 0.109 Uiso 1 1 calc R U . . .
C23 C 0.90493(18) 0.35965(14) 0.86514(17) 0.0491(5) Uani 1 1 d . . . . .
C24 C 1.0948(3) 0.3479(4) 1.0049(3) 0.164(3) Uani 1 1 d . . . . .
H24A H 1.058496 0.366885 1.065386 0.196 Uiso 1 1 calc R U . . .
H24B H 1.101582 0.289054 1.010504 0.196 Uiso 1 1 calc R U . . .
C25 C 1.2076(4) 0.3820(3) 1.0226(3) 0.1188(14) Uani 1 1 d . . . . .
H25A H 1.240710 0.366186 0.959359 0.178 Uiso 1 1 calc R U . . .
H25B H 1.259168 0.363192 1.096513 0.178 Uiso 1 1 calc R U . . .
H25C H 1.201244 0.440246 1.024283 0.178 Uiso 1 1 calc R U . . .

loop_
_atom_site_aniso_label
_atom_site_aniso_U_11
_atom_site_aniso_U_22
_atom_site_aniso_U_33
_atom_site_aniso_U_23
_atom_site_aniso_U_13
_atom_site_aniso_U_12
O1 0.0385(6) 0.0323(6) 0.0375(6) -0.0012(5) 0.0096(5) -0.0021(4)
O2 0.0400(7) 0.0848(12) 0.0545(8) 0.0062(8) 0.0218(6) 0.0021(7)
O3 0.0402(7) 0.0622(9) 0.0627(9) -0.0191(7) 0.0094(6) -0.0093(6)
O4 0.0704(11) 0.152(2) 0.0542(10) 0.0371(12) 0.0177(9) -0.0089(12)
O5 0.0526(10) 0.222(3) 0.0616(11) 0.0666(15) -0.0009(8) -0.0156(14)
N1 0.0359(7) 0.0326(7) 0.0338(7) -0.0021(5) 0.0097(5) 0.0005(5)
C1 0.0332(7) 0.0302(8) 0.0339(8) -0.0017(6) 0.0130(6) 0.0010(6)
C2 0.0368(8) 0.0425(9) 0.0370(8) -0.0036(7) 0.0163(7) 0.0000(7)
C3 0.0453(9) 0.0465(10) 0.0333(8) -0.0032(7) 0.0138(7) -0.0008(7)
C4 0.0397(8) 0.0451(10) 0.0328(8) 0.0036(7) 0.0107(7) -0.0021(7)
C5 0.0378(8) 0.0463(10) 0.0370(8) 0.0026(7) 0.0104(7) -0.0054(7)
C6 0.0340(7) 0.0368(9) 0.0351(8) 0.0021(6) 0.0124(6) -0.0005(6)
C7 0.0323(7) 0.0331(8) 0.0358(8) -0.0002(6) 0.0128(6) 0.0012(6)
C8 0.0410(8) 0.0370(9) 0.0413(9) 0.0076(7) 0.0135(7) 0.0025(7)
C9 0.0405(9) 0.0390(9) 0.0413(9) 0.0025(7) 0.0182(7) -0.0021(7)
C10 0.0455(9) 0.0357(9) 0.0352(8) 0.0019(7) 0.0161(7) -0.0008(7)
C11 0.0593(11) 0.0476(11) 0.0425(10) 0.0017(8) 0.0269(9) -0.0018(8)
C12 0.0779(15) 0.0624(14) 0.0351(9) -0.0017(9) 0.0225(10) -0.0044(11)
C13 0.0673(14) 0.0630(14) 0.0355(9) 0.0014(9) 0.0060(9) -0.0014(10)
C14 0.0488(10) 0.0478(11) 0.0399(9) 0.0009(8) 0.0089(8) 0.0008(8)
C15 0.0449(9) 0.0307(8) 0.0348(8) 0.0012(6) 0.0136(7) 0.0009(6)
C16 0.0329(7) 0.0339(8) 0.0353(8) -0.0019(6) 0.0130(6) -0.0004(6)
C17 0.0343(8) 0.0405(9) 0.0463(9) -0.0076(7) 0.0124(7) 0.0013(7)
C18 0.0434(9) 0.0406(10) 0.0505(10) -0.0132(8) 0.0167(8) -0.0023(7)
C19 0.0381(8) 0.0478(10) 0.0401(9) -0.0055(8) 0.0125(7) -0.0068(7)
C20 0.0340(8) 0.0468(10) 0.0544(11) -0.0036(8) 0.0126(8) 0.0027(7)
C21 0.0376(8) 0.0383(9) 0.0501(10) -0.0072(8) 0.0145(7) 0.0029(7)
C22 0.0536(12) 0.0843(18) 0.0786(17) -0.0421(14) 0.0146(12) -0.0189(12)
C23 0.0470(10) 0.0609(13) 0.0382(9) 0.0088(9) 0.0098(8) -0.0027(9)
C24 0.0656(19) 0.322(7) 0.083(2) 0.113(4) -0.0140(17) -0.024(3)
C25 0.108(3) 0.160(4) 0.068(2) 0.022(2) -0.0088(19) -0.011(3)

loop_
_atom_type_symbol
_atom_type_description
_atom_type_scat_dispersion_real
_atom_type_scat_dispersion_imag
_atom_type_scat_source
C C 0.0033 0.0016 'International Tables Vol C Tables 4.2.6.8 and 6.1.1.4'
H H 0.0000 0.0000 'International Tables Vol C Tables 4.2.6.8 and 6.1.1.4'
N N 0.0061 0.0033 'International Tables Vol C Tables 4.2.6.8 and 6.1.1.4'
O O 0.0106 0.0060 'International Tables Vol C Tables 4.2.6.8 and 6.1.1.4'

loop_
_geom_angle_atom_site_label_1
_geom_angle_atom_site_label_2
_geom_angle_atom_site_label_3
_geom_angle
_geom_angle_site_symmetry_1
_geom_angle_site_symmetry_3
_geom_angle_publ_flag
N1 O1 C6 104.80(11) . . ?
C19 O3 C22 116.88(16) . . ?
C23 O5 C24 118.0(2) . . ?
O1 N1 C1 100.18(11) . . ?
O1 N1 C15 105.59(12) . . ?
C15 N1 C1 113.83(12) . . ?
N1 C1 C2 108.74(13) . . ?
N1 C1 C7 102.71(12) . . ?
N1 C1 C16 108.28(13) . . ?
C7 C1 C2 107.95(13) . . ?
C16 C1 C2 110.76(13) . . ?
C16 C1 C7 117.85(13) . . ?
C1 C2 H2A 107.9 . . ?
C1 C2 H2B 107.9 . . ?
H2A C2 H2B 107.2 . . ?
C3 C2 C1 117.68(14) . . ?
C3 C2 H2A 107.9 . . ?
C3 C2 H2B 107.9 . . ?
C2 C3 H3A 108.6 . . ?
C2 C3 H3B 108.6 . . ?
C2 C3 C4 114.55(15) . . ?
H3A C3 H3B 107.6 . . ?
C4 C3 H3A 108.6 . . ?
C4 C3 H3B 108.6 . . ?
C5 C4 C3 112.13(15) . . ?
C8 C4 C3 108.14(14) . . ?
C8 C4 C5 100.46(14) . . ?
C23 C4 C3 110.47(15) . . ?
C23 C4 C5 114.36(15) . . ?
C23 C4 C8 110.73(16) . . ?
C4 C5 H5A 111.5 . . ?
C4 C5 H5B 111.5 . . ?
H5A C5 H5B 109.3 . . ?
C6 C5 C4 101.53(14) . . ?
C6 C5 H5A 111.5 . . ?
C6 C5 H5B 111.5 . . ?
O1 C6 C5 107.74(14) . . ?
O1 C6 C7 106.24(12) . . ?
O1 C6 C9 103.26(13) . . ?
C5 C6 C7 106.28(13) . . ?
C5 C6 C9 123.38(15) . . ?
C9 C6 C7 108.84(14) . . ?
C1 C7 C6 100.81(13) . . ?
C1 C7 H7 112.3 . . ?
C6 C7 H7 112.3 . . ?
C8 C7 C1 113.79(13) . . ?
C8 C7 C6 104.46(13) . . ?
C8 C7 H7 112.3 . . ?
C4 C8 H8A 111.6 . . ?
C4 C8 H8B 111.6 . . ?
C7 C8 C4 100.75(14) . . ?
C7 C8 H8A 111.6 . . ?
C7 C8 H8B 111.6 . . ?
H8A C8 H8B 109.4 . . ?
O2 C9 C6 125.66(17) . . ?
O2 C9 C10 124.10(16) . . ?
C10 C9 C6 110.10(14) . . ?
C11 C10 C9 120.95(17) . . ?
C11 C10 C15 119.18(17) . . ?
C15 C10 C9 119.74(15) . . ?
C10 C11 H11 119.9 . . ?
C12 C11 C10 120.30(19) . . ?
C12 C11 H11 119.9 . . ?
C11 C12 H12 120.0 . . ?
C13 C12 C11 120.05(19) . . ?
C13 C12 H12 120.0 . . ?
C12 C13 H13 119.6 . . ?
C12 C13 C14 120.7(2) . . ?
C14 C13 H13 119.6 . . ?
C13 C14 H14 120.2 . . ?
C13 C14 C15 119.62(19) . . ?
C15 C14 H14 120.2 . . ?
C10 C15 N1 120.65(15) . . ?
C14 C15 N1 119.17(16) . . ?
C14 C15 C10 120.08(16) . . ?
C17 C16 C1 123.79(14) . . ?
C17 C16 C21 117.67(15) . . ?
C21 C16 C1 118.51(15) . . ?
C16 C17 H17 119.4 . . ?
C16 C17 C18 121.21(16) . . ?
C18 C17 H17 119.4 . . ?
C17 C18 H18 119.9 . . ?
C19 C18 C17 120.22(17) . . ?
C19 C18 H18 119.9 . . ?
O3 C19 C18 124.64(17) . . ?
O3 C19 C20 115.98(17) . . ?
C18 C19 C20 119.38(16) . . ?
C19 C20 H20 120.1 . . ?
C21 C20 C19 119.82(17) . . ?
C21 C20 H20 120.1 . . ?
C16 C21 H21 119.2 . . ?
C20 C21 C16 121.59(17) . . ?
C20 C21 H21 119.2 . . ?
O3 C22 H22A 109.5 . . ?
O3 C22 H22B 109.5 . . ?
O3 C22 H22C 109.5 . . ?
H22A C22 H22B 109.5 . . ?
H22A C22 H22C 109.5 . . ?
H22B C22 H22C 109.5 . . ?
O4 C23 O5 122.2(2) . . ?
O4 C23 C4 124.20(19) . . ?
O5 C23 C4 113.55(17) . . ?
O5 C24 H24A 109.8 . . ?
O5 C24 H24B 109.8 . . ?
H24A C24 H24B 108.2 . . ?
C25 C24 O5 109.4(3) . . ?
C25 C24 H24A 109.8 . . ?
C25 C24 H24B 109.8 . . ?
C24 C25 H25A 109.5 . . ?
C24 C25 H25B 109.5 . . ?
C24 C25 H25C 109.5 . . ?
H25A C25 H25B 109.5 . . ?
H25A C25 H25C 109.5 . . ?
H25B C25 H25C 109.5 . . ?

loop_
_geom_bond_atom_site_label_1
_geom_bond_atom_site_label_2
_geom_bond_distance
_geom_bond_site_symmetry_2
_geom_bond_publ_flag
O1 N1 1.4356(17) . ?
O1 C6 1.455(2) . ?
O2 C9 1.203(2) . ?
O3 C19 1.361(2) . ?
O3 C22 1.420(3) . ?
O4 C23 1.187(3) . ?
O5 C23 1.286(3) . ?
O5 C24 1.466(3) . ?
N1 C1 1.510(2) . ?
N1 C15 1.446(2) . ?
C1 C2 1.547(2) . ?
C1 C7 1.542(2) . ?
C1 C16 1.510(2) . ?
C2 H2A 0.9700 . ?
C2 H2B 0.9700 . ?
C2 C3 1.542(2) . ?
C3 H3A 0.9700 . ?
C3 H3B 0.9700 . ?
C3 C4 1.556(3) . ?
C4 C5 1.544(2) . ?
C4 C8 1.537(3) . ?
C4 C23 1.517(3) . ?
C5 H5A 0.9700 . ?
C5 H5B 0.9700 . ?
C5 C6 1.510(2) . ?
C6 C7 1.561(2) . ?
C6 C9 1.511(2) . ?
C7 H7 0.9800 . ?
C7 C8 1.529(2) . ?
C8 H8A 0.9700 . ?
C8 H8B 0.9700 . ?
C9 C10 1.496(3) . ?
C10 C11 1.390(2) . ?
C10 C15 1.406(2) . ?
C11 H11 0.9300 . ?
C11 C12 1.381(3) . ?
C12 H12 0.9300 . ?
C12 C13 1.380(3) . ?
C13 H13 0.9300 . ?
C13 C14 1.383(3) . ?
C14 H14 0.9300 . ?
C14 C15 1.385(3) . ?
C16 C17 1.384(2) . ?
C16 C21 1.401(2) . ?
C17 H17 0.9300 . ?
C17 C18 1.392(2) . ?
C18 H18 0.9300 . ?
C18 C19 1.380(3) . ?
C19 C20 1.394(3) . ?
C20 H20 0.9300 . ?
C20 C21 1.377(3) . ?
C21 H21 0.9300 . ?
C22 H22A 0.9600 . ?
C22 H22B 0.9600 . ?
C22 H22C 0.9600 . ?
C24 H24A 0.9700 . ?
C24 H24B 0.9700 . ?
C24 C25 1.379(5) . ?
C25 H25A 0.9600 . ?
C25 H25B 0.9600 . ?
C25 H25C 0.9600 . ?

loop_
_geom_torsion_atom_site_label_1
_geom_torsion_atom_site_label_2
_geom_torsion_atom_site_label_3
_geom_torsion_atom_site_label_4
_geom_torsion
_geom_torsion_site_symmetry_1
_geom_torsion_site_symmetry_2
_geom_torsion_site_symmetry_3
_geom_torsion_site_symmetry_4
_geom_torsion_publ_flag
O1 N1 C1 C2 66.43(14) . . . . ?
O1 N1 C1 C7 -47.77(13) . . . . ?
O1 N1 C1 C16 -173.14(11) . . . . ?
O1 N1 C15 C10 22.8(2) . . . . ?
O1 N1 C15 C14 -153.64(16) . . . . ?
O1 C6 C7 C1 -0.06(15) . . . . ?
O1 C6 C7 C8 -118.32(14) . . . . ?
O1 C6 C9 O2 138.04(19) . . . . ?
O1 C6 C9 C10 -46.14(17) . . . . ?
O2 C9 C10 C11 3.1(3) . . . . ?
O2 C9 C10 C15 178.98(18) . . . . ?
O3 C19 C20 C21 -177.09(18) . . . . ?
N1 O1 C6 C5 -143.89(13) . . . . ?
N1 O1 C6 C7 -30.33(15) . . . . ?
N1 O1 C6 C9 84.14(14) . . . . ?
N1 C1 C2 C3 -79.58(18) . . . . ?
N1 C1 C7 C6 28.51(14) . . . . ?
N1 C1 C7 C8 139.73(14) . . . . ?
N1 C1 C16 C17 113.71(18) . . . . ?
N1 C1 C16 C21 -64.29(18) . . . . ?
C1 N1 C15 C10 -86.12(19) . . . . ?
C1 N1 C15 C14 97.46(18) . . . . ?
C1 C2 C3 C4 -35.9(2) . . . . ?
C1 C7 C8 C4 -76.10(16) . . . . ?
C1 C16 C17 C18 -176.34(17) . . . . ?
C1 C16 C21 C20 175.89(17) . . . . ?
C2 C1 C7 C6 -86.28(15) . . . . ?
C2 C1 C7 C8 24.94(19) . . . . ?
C2 C1 C16 C17 -127.14(17) . . . . ?
C2 C1 C16 C21 54.9(2) . . . . ?
C2 C3 C4 C5 93.01(19) . . . . ?
C2 C3 C4 C8 -16.8(2) . . . . ?
C2 C3 C4 C23 -138.16(17) . . . . ?
C3 C4 C5 C6 -67.15(18) . . . . ?
C3 C4 C8 C7 67.83(16) . . . . ?
C3 C4 C23 O4 44.8(3) . . . . ?
C3 C4 C23 O5 -137.6(2) . . . . ?
C4 C5 C6 O1 86.72(15) . . . . ?
C4 C5 C6 C7 -26.81(17) . . . . ?
C4 C5 C6 C9 -153.33(16) . . . . ?
C5 C4 C8 C7 -49.79(15) . . . . ?
C5 C4 C23 O4 172.4(3) . . . . ?
C5 C4 C23 O5 -10.0(3) . . . . ?
C5 C6 C7 C1 114.49(14) . . . . ?
C5 C6 C7 C8 -3.76(17) . . . . ?
C5 C6 C9 O2 16.0(3) . . . . ?
C5 C6 C9 C10 -168.15(16) . . . . ?
C6 O1 N1 C1 48.44(13) . . . . ?
C6 O1 N1 C15 -70.01(14) . . . . ?
C6 C7 C8 C4 32.88(16) . . . . ?
C6 C9 C10 C11 -172.80(17) . . . . ?
C6 C9 C10 C15 3.1(2) . . . . ?
C7 C1 C2 C3 31.2(2) . . . . ?
C7 C1 C16 C17 -2.2(2) . . . . ?
C7 C1 C16 C21 179.82(15) . . . . ?
C7 C6 C9 O2 -109.4(2) . . . . ?
C7 C6 C9 C10 66.43(17) . . . . ?
C8 C4 C5 C6 47.49(16) . . . . ?
C8 C4 C23 O4 -75.0(3) . . . . ?
C8 C4 C23 O5 102.6(3) . . . . ?
C9 C6 C7 C1 -110.66(14) . . . . ?
C9 C6 C7 C8 131.09(14) . . . . ?
C9 C10 C11 C12 174.28(19) . . . . ?
C9 C10 C15 N1 9.9(2) . . . . ?
C9 C10 C15 C14 -173.76(17) . . . . ?
C10 C11 C12 C13 -0.3(3) . . . . ?
C11 C10 C15 N1 -174.18(16) . . . . ?
C11 C10 C15 C14 2.2(3) . . . . ?
C11 C12 C13 C14 1.6(4) . . . . ?
C12 C13 C14 C15 -1.1(3) . . . . ?
C13 C14 C15 N1 175.56(18) . . . . ?
C13 C14 C15 C10 -0.9(3) . . . . ?
C15 N1 C1 C2 178.64(13) . . . . ?
C15 N1 C1 C7 64.43(16) . . . . ?
C15 N1 C1 C16 -60.94(16) . . . . ?
C15 C10 C11 C12 -1.6(3) . . . . ?
C16 C1 C2 C3 161.54(15) . . . . ?
C16 C1 C7 C6 147.38(14) . . . . ?
C16 C1 C7 C8 -101.40(17) . . . . ?
C16 C17 C18 C19 1.1(3) . . . . ?
C17 C16 C21 C20 -2.2(3) . . . . ?
C17 C18 C19 O3 176.53(18) . . . . ?
C17 C18 C19 C20 -3.3(3) . . . . ?
C18 C19 C20 C21 2.8(3) . . . . ?
C19 C20 C21 C16 0.0(3) . . . . ?
C21 C16 C17 C18 1.7(3) . . . . ?
C22 O3 C19 C18 -6.1(3) . . . . ?
C22 O3 C19 C20 173.7(2) . . . . ?
C23 O5 C24 C25 -165.7(4) . . . . ?
C23 C4 C5 C6 166.09(16) . . . . ?
C23 C4 C8 C7 -171.01(14) . . . . ?
C24 O5 C23 O4 2.4(6) . . . . ?
C24 O5 C23 C4 -175.3(4) . . . . ?
